data_7053319
loop_
_publ_author_name
'Gruzinskaya, Natalia I.'
'Silin, Andrey I.'
'Pimenova, Anna S.'
'Khavrel, Pavel A.'
'Markov, Vitaliy Yu.'
'Sidorov, Lev N.'
'Kemnitz, Erhard'
'Troyanov, Sergey I.'

_publ_section_title
;
 Synthesis and structure of cycloperfluoroalkylated derivatives of C70,
 C70(C2F4) and C70(C4F8)n, n = 1--6
;
_journal_issue 2
_journal_name_full 'New Journal of Chemistry'
_journal_page_first 243
_journal_paper_doi 10.1039/b9nj00444k
_journal_volume 34
_journal_year 2010
_chemical_formula_sum 'C80 H14 F8'
_chemical_formula_weight 1126.91
_chemical_name_systematic
;
?
;
_space_group_IT_number 14
_symmetry_cell_setting monoclinic
_symmetry_space_group_name_Hall '-P 2ybc'
_symmetry_space_group_name_H-M 'P 1 21/c 1'
_atom_sites_solution_hydrogens geom
_atom_sites_solution_primary direct
_atom_sites_solution_secondary difmap
_audit_creation_method SHELXL-97
_cell_angle_alpha 90.00
_cell_angle_beta 107.742(3)
_cell_angle_gamma 90.00
_cell_formula_units_Z 4
_cell_length_a 21.4945(3)
_cell_length_b 10.1855(4)
_cell_length_c 20.2452(7)
_cell_measurement_reflns_used 25000
_cell_measurement_temperature 100(2)
_cell_measurement_theta_max 31
_cell_measurement_theta_min 5
_cell_volume 4221.5(2)
_computing_structure_refinement 'SHELXL-97 (Sheldrick, 1997)'
_computing_structure_solution 'SHELXS-97 (Sheldrick, 1990)'
_diffrn_ambient_temperature 100(2)
_diffrn_measured_fraction_theta_full 0.925
_diffrn_measured_fraction_theta_max 0.893
_diffrn_measurement_device_type MAR225
_diffrn_measurement_method CCD
_diffrn_radiation_monochromator Cu(113)
_diffrn_radiation_source 'BL14.2, PSF, BESSY, Berlin, Germany'
_diffrn_radiation_type synchrotron
_diffrn_radiation_wavelength 0.90500
_diffrn_reflns_av_R_equivalents 0.0520
_diffrn_reflns_av_sigmaI/netI 0.0301
_diffrn_reflns_limit_h_max 26
_diffrn_reflns_limit_h_min -26
_diffrn_reflns_limit_k_max 12
_diffrn_reflns_limit_k_min -12
_diffrn_reflns_limit_l_max 24
_diffrn_reflns_limit_l_min -24
_diffrn_reflns_number 36731
_diffrn_reflns_theta_full 32.60
_diffrn_reflns_theta_max 33.96
_diffrn_reflns_theta_min 2.88
_exptl_absorpt_coefficient_mu 0.127
_exptl_absorpt_correction_type none
_exptl_crystal_colour black
_exptl_crystal_density_diffrn 1.773
_exptl_crystal_density_method 'not measured'
_exptl_crystal_description block
_exptl_crystal_F_000 2264
_exptl_crystal_size_max 0.03
_exptl_crystal_size_mid 0.03
_exptl_crystal_size_min 0.02
_refine_diff_density_max 0.598
_refine_diff_density_min -0.387
_refine_diff_density_rms 0.081
_refine_ls_extinction_method none
_refine_ls_goodness_of_fit_ref 1.088
_refine_ls_hydrogen_treatment constr
_refine_ls_matrix_type full
_refine_ls_number_parameters 795
_refine_ls_number_reflns 7441
_refine_ls_number_restraints 0
_refine_ls_restrained_S_all 1.088
_refine_ls_R_factor_all 0.0929
_refine_ls_R_factor_gt 0.0873
_refine_ls_shift/su_max 0.009
_refine_ls_shift/su_mean 0.001
_refine_ls_structure_factor_coef Fsqd
_refine_ls_weighting_details 'calc w=1/[\s^2^(Fo^2^)+(0.0800P)^2^+14.0000P] where P=(Fo^2^+2Fc^2^)/3'
_refine_ls_weighting_scheme calc
_refine_ls_wR_factor_gt 0.2291
_refine_ls_wR_factor_ref 0.2315
_reflns_number_gt 6678
_reflns_number_total 7441
_reflns_threshold_expression >2sigma(I)
_cod_data_source_file b9nj00444k.txt
_cod_data_source_block c70ge2p6
_cod_depositor_comments
;
The following automatic conversions were performed:

'_symmetry_cell_setting' value 'Monoclinic' changed to 'monoclinic'
according to /home/saulius/struct/CIF-dictionaries/cif_core.dic
dictionary named 'cif_core.dic' version 2.4.2 from 2011-04-26.

Automatic conversion script
Id: cif_fix_values 1891 2012-01-12 08:04:46Z andrius 
;
_cod_original_sg_symbol_H-M P2(1)/c
_cod_database_code 7053319

loop_
_symmetry_equiv_pos_as_xyz
'x, y, z'
'-x, y+1/2, -z+1/2'
'-x, -y, -z'
'x, -y-1/2, z-1/2'

loop_
_atom_site_label
_atom_site_type_symbol
_atom_site_fract_x
_atom_site_fract_y
_atom_site_fract_z
_atom_site_U_iso_or_equiv
_atom_site_adp_type
_atom_site_occupancy
_atom_site_symmetry_multiplicity
_atom_site_calc_flag
_atom_site_refinement_flags
F71 F 0.88486(12) 0.0714(3) 0.52844(13) 0.0470(6) Uani 1 1 d .
F71A F 0.94943(12) -0.0065(2) 0.62570(14) 0.0452(6) Uani 1 1 d .
F72 F 1.01812(13) 0.1276(3) 0.56705(16) 0.0532(7) Uani 1 1 d .
F72A F 0.94589(14) 0.2871(3) 0.53872(15) 0.0546(7) Uani 1 1 d .
F73 F 0.99604(13) 0.4012(3) 0.64675(16) 0.0538(7) Uani 1 1 d .
F73A F 1.07474(12) 0.2555(3) 0.67170(15) 0.0497(7) Uani 1 1 d .
F74 F 1.01267(11) 0.1066(3) 0.73682(14) 0.0446(6) Uani 1 1 d .
F74A F 1.01742(12) 0.3092(3) 0.77162(15) 0.0509(7) Uani 1 1 d .
C1 C 0.7687(2) 0.0556(5) 0.5837(3) 0.0453(11) Uani 1 1 d .
C2 C 0.7121(2) -0.0117(5) 0.5877(3) 0.0507(12) Uani 1 1 d .
C3 C 0.6514(2) 0.0350(6) 0.5443(3) 0.0554(14) Uani 1 1 d .
C4 C 0.6472(2) 0.1599(7) 0.5096(2) 0.0565(14) Uani 1 1 d .
C5 C 0.7028(2) 0.2390(6) 0.5183(2) 0.0476(12) Uani 1 1 d .
C6 C 0.7645(2) 0.1791(5) 0.5495(2) 0.0442(11) Uani 1 1 d .
C7 C 0.8218(2) 0.2516(4) 0.5832(2) 0.0369(9) Uani 1 1 d .
C8 C 0.87332(19) 0.1633(4) 0.6323(2) 0.0353(9) Uani 1 1 d .
C9 C 0.8294(2) 0.0497(4) 0.6401(2) 0.0390(10) Uani 1 1 d .
C10 C 0.8309(2) -0.0071(4) 0.7002(3) 0.0457(11) Uani 1 1 d .
C11 C 0.7723(2) -0.0676(4) 0.7086(3) 0.0516(13) Uani 1 1 d .
C12 C 0.7144(2) -0.0755(4) 0.6528(3) 0.0550(14) Uani 1 1 d .
C13 C 0.6551(3) -0.0866(4) 0.6704(4) 0.0588(15) Uani 1 1 d .
C14 C 0.5932(2) -0.0444(5) 0.6223(4) 0.0598(15) Uani 1 1 d .
C15 C 0.5916(2) 0.0145(6) 0.5605(3) 0.0592(15) Uani 1 1 d .
C16 C 0.5494(2) 0.1274(6) 0.5356(3) 0.0577(14) Uani 1 1 d .
C17 C 0.5844(2) 0.2178(7) 0.5051(2) 0.0567(14) Uani 1 1 d .
C18 C 0.5797(2) 0.3497(7) 0.5134(2) 0.0587(15) Uani 1 1 d .
C19 C 0.6364(2) 0.4333(6) 0.5262(3) 0.0538(13) Uani 1 1 d .
C20 C 0.6978(2) 0.3799(6) 0.5260(2) 0.0517(13) Uani 1 1 d .
C21 C 0.7540(2) 0.4480(5) 0.5657(3) 0.0492(12) Uani 1 1 d .
C22 C 0.8168(2) 0.3835(5) 0.5920(2) 0.0430(10) Uani 1 1 d .
C23 C 0.8527(2) 0.4458(4) 0.6583(3) 0.0453(11) Uani 1 1 d .
C24 C 0.8909(2) 0.3742(4) 0.7113(3) 0.0419(10) Uani 1 1 d .
C25 C 0.91220(19) 0.2321(4) 0.7040(2) 0.0370(9) Uani 1 1 d .
C26 C 0.89848(19) 0.1713(5) 0.7680(2) 0.0417(10) Uani 1 1 d .
C27 C 0.8665(2) 0.0548(5) 0.7665(3) 0.0446(11) Uani 1 1 d .
C28 C 0.8282(2) 0.0327(5) 0.8135(3) 0.0538(13) Uani 1 1 d .
C29 C 0.7708(3) -0.0432(5) 0.7765(3) 0.0553(14) Uani 1 1 d .
C30 C 0.7109(3) -0.0272(5) 0.7923(3) 0.0556(14) Uani 1 1 d .
C31 C 0.6538(3) -0.0628(5) 0.7388(3) 0.0577(14) Uani 1 1 d .
C32 C 0.5906(2) -0.0066(5) 0.7343(3) 0.0527(13) Uani 1 1 d .
C33 C 0.5528(2) 0.0037(5) 0.6620(3) 0.0563(14) Uani 1 1 d .
C34 C 0.5122(2) 0.1119(5) 0.6387(3) 0.0494(12) Uani 1 1 d .
C35 C 0.5106(2) 0.1748(6) 0.5749(3) 0.0526(13) Uani 1 1 d .
C36 C 0.5053(2) 0.3143(5) 0.5826(3) 0.0472(11) Uani 1 1 d .
C37 C 0.5391(2) 0.4013(6) 0.5533(3) 0.0517(13) Uani 1 1 d .
C38 C 0.5724(2) 0.5132(5) 0.5911(3) 0.0498(12) Uani 1 1 d .
C39 C 0.6327(2) 0.5330(5) 0.5744(3) 0.0542(13) Uani 1 1 d .
C40 C 0.6893(3) 0.5833(5) 0.6235(3) 0.0558(14) Uani 1 1 d .
C41 C 0.7505(2) 0.5477(5) 0.6137(3) 0.0522(13) Uani 1 1 d .
C42 C 0.8100(2) 0.5464(4) 0.6707(3) 0.0527(13) Uani 1 1 d .
C43 C 0.8083(2) 0.5711(5) 0.7372(3) 0.0553(14) Uani 1 1 d .
C44 C 0.8481(2) 0.4947(5) 0.7933(3) 0.0542(13) Uani 1 1 d .
C45 C 0.8878(2) 0.3954(5) 0.7807(3) 0.0497(12) Uani 1 1 d .
C46 C 0.8925(2) 0.2724(5) 0.8152(3) 0.0477(11) Uani 1 1 d .
C47 C 0.8569(2) 0.2505(6) 0.8608(2) 0.0523(13) Uani 1 1 d .
C48 C 0.8243(2) 0.1289(6) 0.8602(2) 0.0525(13) Uani 1 1 d .
C49 C 0.7621(2) 0.1547(6) 0.8729(2) 0.0559(14) Uani 1 1 d .
C50 C 0.7067(3) 0.0747(6) 0.8415(3) 0.0566(14) Uani 1 1 d .
C51 C 0.6450(2) 0.1353(6) 0.8337(3) 0.0516(13) Uani 1 1 d .
C52 C 0.5865(2) 0.0905(5) 0.7806(3) 0.0516(12) Uani 1 1 d .
C53 C 0.5443(2) 0.2022(5) 0.7573(3) 0.0445(11) Uani 1 1 d .
C54 C 0.50801(19) 0.2131(5) 0.6875(3) 0.0441(11) Uani 1 1 d .
C55 C 0.50369(19) 0.3375(5) 0.6534(2) 0.0437(11) Uani 1 1 d .
C56 C 0.5356(2) 0.4460(5) 0.6889(3) 0.0426(10) Uani 1 1 d .
C57 C 0.5705(2) 0.5347(5) 0.6575(3) 0.0479(11) Uani 1 1 d .
C58 C 0.6292(2) 0.5788(4) 0.7109(3) 0.0506(12) Uani 1 1 d .
C59 C 0.6877(2) 0.6069(4) 0.6942(3) 0.0541(13) Uani 1 1 d .
C60 C 0.7464(2) 0.5974(5) 0.7496(3) 0.0559(14) Uani 1 1 d .
C61 C 0.7476(2) 0.5366(5) 0.8128(3) 0.0541(13) Uani 1 1 d .
C62 C 0.8106(2) 0.4710(6) 0.8406(3) 0.0559(14) Uani 1 1 d .
C63 C 0.8148(2) 0.3536(7) 0.8733(3) 0.0555(14) Uani 1 1 d .
C64 C 0.7572(2) 0.2924(7) 0.8809(2) 0.0561(14) Uani 1 1 d .
C65 C 0.6949(2) 0.3569(6) 0.8588(2) 0.0501(12) Uani 1 1 d .
C66 C 0.6399(2) 0.2728(5) 0.8423(2) 0.0471(11) Uani 1 1 d .
C67 C 0.5775(2) 0.3159(5) 0.7947(2) 0.0412(10) Uani 1 1 d .
C68 C 0.5735(2) 0.4348(5) 0.7614(2) 0.0419(10) Uani 1 1 d .
C69 C 0.6303(2) 0.5175(5) 0.7735(3) 0.0476(12) Uani 1 1 d .
C70 C 0.6903(2) 0.4822(5) 0.8234(3) 0.0507(12) Uani 1 1 d .
C71 C 0.9203(2) 0.1061(4) 0.5940(2) 0.0407(10) Uani 1 1 d .
C72 C 0.9748(2) 0.1983(5) 0.5884(3) 0.0442(10) Uani 1 1 d .
C73 C 1.0098(2) 0.2717(5) 0.6562(3) 0.0443(11) Uani 1 1 d .
C74 C 0.9879(2) 0.2299(4) 0.7174(2) 0.0417(10) Uani 1 1 d .
C75 C 1.0297(2) 0.3418(5) 0.4379(3) 0.0514(12) Uani 1 1 d .
H75A H 1.0362 0.3534 0.3924 0.077 Uiso 1 1 calc R
H75B H 0.9960 0.4028 0.4425 0.077 Uiso 1 1 calc R
H75C H 1.0159 0.2514 0.4424 0.077 Uiso 1 1 calc R
C76 C 1.0932(2) 0.3695(5) 0.4943(2) 0.0429(10) Uani 1 1 d .
H76A H 1.1067 0.4611 0.4898 0.052 Uiso 1 1 calc R
H76B H 1.0860 0.3607 0.5402 0.052 Uiso 1 1 calc R
C77 C 1.1476(2) 0.2776(4) 0.4913(3) 0.0435(10) Uani 1 1 d .
H77A H 1.1528 0.2829 0.4444 0.052 Uiso 1 1 calc R
H77B H 1.1346 0.1865 0.4980 0.052 Uiso 1 1 calc R
C78 C 1.2134(2) 0.3058(4) 0.5446(2) 0.0385(9) Uani 1 1 d .
H78A H 1.2244 0.3995 0.5415 0.046 Uiso 1 1 calc R
H78B H 1.2098 0.2904 0.5916 0.046 Uiso 1 1 calc R
C79 C 1.2682(2) 0.2223(4) 0.5351(2) 0.0417(10) Uani 1 1 d .
H79A H 1.2681 0.2295 0.4863 0.050 Uiso 1 1 calc R
H79B H 1.2595 0.1294 0.5437 0.050 Uiso 1 1 calc R
C80 C 1.3356(2) 0.2584(4) 0.5820(3) 0.0434(10) Uani 1 1 d .
H80A H 1.3452 0.3498 0.5735 0.065 Uiso 1 1 calc R
H80B H 1.3682 0.2006 0.5723 0.065 Uiso 1 1 calc R
H80C H 1.3370 0.2482 0.6306 0.065 Uiso 1 1 calc R

loop_
_atom_site_aniso_label
_atom_site_aniso_U_11
_atom_site_aniso_U_22
_atom_site_aniso_U_33
_atom_site_aniso_U_23
_atom_site_aniso_U_13
_atom_site_aniso_U_12
F71 0.0436(13) 0.0607(17) 0.0405(15) -0.0127(12) 0.0183(11) 0.0000(12)
F71A 0.0494(14) 0.0388(13) 0.0537(17) 0.0006(11) 0.0252(12) 0.0077(11)
F72 0.0433(14) 0.0604(17) 0.0666(19) -0.0054(14) 0.0324(13) 0.0054(12)
F72A 0.0616(17) 0.0575(17) 0.0472(17) 0.0161(13) 0.0204(13) 0.0046(13)
F73 0.0521(15) 0.0375(14) 0.074(2) 0.0048(13) 0.0225(14) 0.0003(11)
F73A 0.0324(12) 0.0585(17) 0.0624(18) 0.0033(13) 0.0206(12) 0.0020(11)
F74 0.0389(13) 0.0433(14) 0.0511(16) 0.0078(12) 0.0132(11) 0.0070(11)
F74A 0.0341(13) 0.0620(17) 0.0552(17) -0.0150(14) 0.0116(11) -0.0037(12)
C1 0.038(2) 0.054(3) 0.050(3) -0.023(2) 0.022(2) -0.0026(19)
C2 0.046(2) 0.043(2) 0.068(3) -0.029(2) 0.024(2) -0.009(2)
C3 0.039(2) 0.071(4) 0.057(3) -0.041(3) 0.016(2) -0.010(2)
C4 0.036(2) 0.102(5) 0.031(3) -0.022(3) 0.0092(19) 0.000(3)
C5 0.040(2) 0.085(4) 0.019(2) -0.003(2) 0.0105(17) 0.002(2)
C6 0.037(2) 0.068(3) 0.031(2) -0.013(2) 0.0164(18) 0.002(2)
C7 0.039(2) 0.048(2) 0.029(2) 0.0019(18) 0.0185(17) 0.0025(18)
C8 0.035(2) 0.040(2) 0.034(2) -0.0036(17) 0.0154(17) -0.0009(17)
C9 0.038(2) 0.032(2) 0.052(3) -0.0111(19) 0.0202(19) -0.0005(16)
C10 0.042(2) 0.034(2) 0.066(3) 0.003(2) 0.024(2) 0.0085(18)
C11 0.052(3) 0.025(2) 0.088(4) 0.006(2) 0.035(3) 0.0075(18)
C12 0.053(3) 0.027(2) 0.094(4) -0.013(2) 0.036(3) -0.0028(19)
C13 0.058(3) 0.023(2) 0.108(5) -0.008(2) 0.043(3) -0.0085(19)
C14 0.045(3) 0.044(3) 0.096(5) -0.028(3) 0.031(3) -0.018(2)
C15 0.041(2) 0.065(3) 0.073(4) -0.042(3) 0.018(2) -0.019(2)
C16 0.031(2) 0.092(4) 0.046(3) -0.029(3) 0.005(2) -0.006(2)
C17 0.036(2) 0.101(5) 0.030(3) -0.017(3) 0.0043(19) 0.002(3)
C18 0.037(2) 0.108(5) 0.029(3) 0.012(3) 0.0070(19) 0.017(3)
C19 0.051(3) 0.078(4) 0.033(3) 0.030(2) 0.015(2) 0.016(2)
C20 0.046(2) 0.083(4) 0.030(2) 0.027(2) 0.017(2) 0.013(2)
C21 0.050(3) 0.053(3) 0.053(3) 0.025(2) 0.029(2) 0.006(2)
C22 0.040(2) 0.052(3) 0.044(3) 0.016(2) 0.024(2) 0.0045(19)
C23 0.042(2) 0.032(2) 0.069(3) 0.002(2) 0.029(2) -0.0067(18)
C24 0.032(2) 0.042(2) 0.053(3) -0.008(2) 0.0161(19) -0.0066(18)
C25 0.034(2) 0.038(2) 0.041(2) -0.0032(18) 0.0137(17) 0.0006(16)
C26 0.0280(19) 0.060(3) 0.036(2) -0.001(2) 0.0079(17) 0.0092(18)
C27 0.037(2) 0.050(3) 0.048(3) 0.016(2) 0.016(2) 0.0175(19)
C28 0.048(3) 0.064(3) 0.055(3) 0.030(3) 0.024(2) 0.025(2)
C29 0.055(3) 0.040(2) 0.079(4) 0.030(3) 0.034(3) 0.017(2)
C30 0.055(3) 0.046(3) 0.076(4) 0.032(3) 0.035(3) 0.014(2)
C31 0.059(3) 0.031(2) 0.096(4) 0.015(3) 0.043(3) -0.001(2)
C32 0.048(3) 0.037(2) 0.085(4) 0.013(2) 0.038(3) -0.0039(19)
C33 0.045(3) 0.038(2) 0.094(4) -0.017(3) 0.034(3) -0.018(2)
C34 0.029(2) 0.052(3) 0.069(3) -0.011(2) 0.017(2) -0.0101(19)
C35 0.026(2) 0.076(3) 0.052(3) -0.018(3) 0.0056(19) -0.007(2)
C36 0.0267(19) 0.068(3) 0.043(3) -0.002(2) 0.0043(18) 0.006(2)
C37 0.036(2) 0.077(4) 0.040(3) 0.019(2) 0.0086(19) 0.019(2)
C38 0.045(2) 0.051(3) 0.054(3) 0.025(2) 0.015(2) 0.021(2)
C39 0.052(3) 0.054(3) 0.061(3) 0.035(3) 0.024(2) 0.020(2)
C40 0.057(3) 0.034(2) 0.085(4) 0.024(2) 0.034(3) 0.008(2)
C41 0.054(3) 0.036(2) 0.077(4) 0.023(2) 0.035(3) 0.005(2)
C42 0.047(3) 0.030(2) 0.088(4) 0.002(2) 0.032(3) -0.0066(19)
C43 0.046(3) 0.037(2) 0.088(4) -0.020(3) 0.029(3) -0.013(2)
C44 0.040(2) 0.051(3) 0.071(4) -0.030(3) 0.016(2) -0.008(2)
C45 0.032(2) 0.066(3) 0.051(3) -0.027(2) 0.012(2) -0.011(2)
C46 0.030(2) 0.070(3) 0.040(3) -0.010(2) 0.0066(18) -0.001(2)
C47 0.032(2) 0.097(4) 0.024(2) -0.005(2) 0.0027(17) 0.013(2)
C48 0.043(2) 0.081(4) 0.033(3) 0.021(2) 0.0102(19) 0.020(2)
C49 0.047(3) 0.093(4) 0.030(3) 0.025(3) 0.015(2) 0.022(3)
C50 0.055(3) 0.072(3) 0.052(3) 0.038(3) 0.030(2) 0.019(3)
C51 0.047(2) 0.072(3) 0.046(3) 0.028(2) 0.029(2) 0.014(2)
C52 0.048(3) 0.048(3) 0.072(3) 0.020(2) 0.037(2) 0.002(2)
C53 0.037(2) 0.052(3) 0.053(3) 0.011(2) 0.027(2) 0.0036(19)
C54 0.0247(18) 0.055(3) 0.057(3) -0.007(2) 0.0180(19) -0.0035(18)
C55 0.0255(19) 0.058(3) 0.049(3) 0.002(2) 0.0140(18) 0.0076(18)
C56 0.031(2) 0.048(2) 0.051(3) 0.002(2) 0.0147(19) 0.0125(18)
C57 0.043(2) 0.040(2) 0.065(3) 0.010(2) 0.022(2) 0.0158(19)
C58 0.047(2) 0.029(2) 0.081(4) -0.003(2) 0.026(2) 0.0083(18)
C59 0.055(3) 0.025(2) 0.089(4) -0.002(2) 0.032(3) 0.0031(19)
C60 0.049(3) 0.033(2) 0.090(4) -0.021(3) 0.027(3) -0.0067(19)
C61 0.046(3) 0.053(3) 0.064(3) -0.033(3) 0.018(2) -0.006(2)
C62 0.039(2) 0.070(4) 0.056(3) -0.036(3) 0.011(2) -0.007(2)
C63 0.036(2) 0.096(4) 0.031(3) -0.022(3) 0.0052(19) 0.003(2)
C64 0.041(2) 0.107(5) 0.021(2) 0.000(2) 0.0100(18) 0.013(3)
C65 0.041(2) 0.083(4) 0.028(2) -0.011(2) 0.0136(18) 0.010(2)
C66 0.041(2) 0.077(3) 0.029(2) 0.006(2) 0.0193(18) 0.012(2)
C67 0.035(2) 0.060(3) 0.034(2) -0.002(2) 0.0196(18) 0.0065(19)
C68 0.037(2) 0.049(2) 0.046(3) -0.009(2) 0.0211(19) 0.0078(18)
C69 0.046(2) 0.042(2) 0.059(3) -0.021(2) 0.022(2) 0.0038(19)
C70 0.045(2) 0.060(3) 0.049(3) -0.029(2) 0.017(2) 0.002(2)
C71 0.041(2) 0.045(2) 0.040(3) -0.0019(19) 0.0181(19) 0.0033(18)
C72 0.043(2) 0.048(3) 0.049(3) 0.004(2) 0.024(2) 0.0086(19)
C73 0.035(2) 0.043(2) 0.058(3) 0.004(2) 0.018(2) 0.0026(18)
C74 0.037(2) 0.041(2) 0.047(3) -0.0050(19) 0.0113(19) 0.0009(18)
C75 0.048(3) 0.055(3) 0.052(3) 0.005(2) 0.015(2) 0.000(2)
C76 0.043(2) 0.042(2) 0.045(3) 0.001(2) 0.015(2) -0.0018(19)
C77 0.044(2) 0.039(2) 0.046(3) -0.006(2) 0.012(2) -0.0033(18)
C78 0.044(2) 0.034(2) 0.039(2) 0.0005(18) 0.0141(18) -0.0001(17)
C79 0.049(2) 0.040(2) 0.037(2) -0.0008(19) 0.0145(19) 0.0023(19)
C80 0.041(2) 0.040(2) 0.051(3) 0.006(2) 0.018(2) 0.0028(18)

loop_
_atom_type_symbol
_atom_type_description
_atom_type_scat_dispersion_real
_atom_type_scat_dispersion_imag
_atom_type_scat_source
C C 0.0033 0.0016 'International Tables Vol C Tables 4.2.6.8 and 6.1.1.4'
H H 0.0000 0.0000 'International Tables Vol C Tables 4.2.6.8 and 6.1.1.4'
F F 0.0171 0.0103 'International Tables Vol C Tables 4.2.6.8 and 6.1.1.4'

loop_
_geom_angle_atom_site_label_1
_geom_angle_atom_site_label_2
_geom_angle_atom_site_label_3
_geom_angle
C2 C1 C6 121.6(4)
C2 C1 C9 121.1(5)
C6 C1 C9 109.1(4)
C3 C2 C1 116.6(5)
C3 C2 C12 118.8(4)
C1 C2 C12 118.2(5)
C2 C3 C15 122.0(6)
C2 C3 C4 120.5(4)
C15 C3 C4 108.3(5)
C5 C4 C3 121.3(5)
C5 C4 C17 121.0(6)
C3 C4 C17 107.9(5)
C4 C5 C6 116.8(5)
C4 C5 C20 119.4(4)
C6 C5 C20 117.9(4)
C7 C6 C5 123.1(5)
C7 C6 C1 108.0(4)
C5 C6 C1 120.5(4)
C22 C7 C6 118.9(4)
C22 C7 C8 124.3(4)
C6 C7 C8 110.9(4)
C9 C8 C7 99.4(3)
C9 C8 C71 106.3(3)
C7 C8 C71 110.1(3)
C9 C8 C25 114.0(3)
C7 C8 C25 114.0(3)
C71 C8 C25 112.1(3)
C10 C9 C1 120.1(4)
C10 C9 C8 125.1(4)
C1 C9 C8 108.9(4)
C9 C10 C11 120.3(5)
C9 C10 C27 120.5(4)
C11 C10 C27 107.6(4)
C12 C11 C29 121.1(4)
C12 C11 C10 121.1(5)
C29 C11 C10 108.4(5)
C11 C12 C13 116.3(5)
C11 C12 C2 118.6(4)
C13 C12 C2 118.3(5)
C31 C13 C12 121.0(5)
C31 C13 C14 108.6(5)
C12 C13 C14 120.8(6)
C15 C14 C33 120.5(5)
C15 C14 C13 120.1(5)
C33 C14 C13 108.1(6)
C14 C15 C3 119.6(5)
C14 C15 C16 119.9(5)
C3 C15 C16 108.2(5)
C35 C16 C17 120.1(5)
C35 C16 C15 119.4(6)
C17 C16 C15 107.5(4)
C18 C17 C16 120.6(5)
C18 C17 C4 119.7(5)
C16 C17 C4 108.2(5)
C17 C18 C19 120.9(5)
C17 C18 C37 120.3(5)
C19 C18 C37 107.7(5)
C39 C19 C20 121.0(5)
C39 C19 C18 108.8(4)
C20 C19 C18 120.3(5)
C21 C20 C19 116.2(5)
C21 C20 C5 117.9(4)
C19 C20 C5 118.4(5)
C20 C21 C41 121.7(4)
C20 C21 C22 121.7(5)
C41 C21 C22 108.1(5)
C7 C22 C21 120.1(5)
C7 C22 C23 120.2(4)
C21 C22 C23 108.1(4)
C24 C23 C42 120.6(5)
C24 C23 C22 121.0(4)
C42 C23 C22 106.2(4)
C23 C24 C45 119.7(4)
C23 C24 C25 124.0(4)
C45 C24 C25 109.7(4)
C24 C25 C26 99.1(3)
C24 C25 C74 108.7(3)
C26 C25 C74 107.7(3)
C24 C25 C8 114.3(4)
C26 C25 C8 113.9(3)
C74 C25 C8 112.3(3)
C27 C26 C46 119.4(4)
C27 C26 C25 123.6(4)
C46 C26 C25 110.4(4)
C26 C27 C28 120.1(5)
C26 C27 C10 120.7(4)
C28 C27 C10 107.0(4)
C48 C28 C27 120.1(5)
C48 C28 C29 120.7(4)
C27 C28 C29 107.8(5)
C11 C29 C30 122.0(5)
C11 C29 C28 109.2(4)
C30 C29 C28 120.3(5)
C31 C30 C29 115.5(5)
C31 C30 C50 119.0(4)
C29 C30 C50 118.8(5)
C13 C31 C30 121.5(5)
C13 C31 C32 107.6(5)
C30 C31 C32 121.6(5)
C52 C32 C33 120.2(5)
C52 C32 C31 119.4(5)
C33 C32 C31 108.6(5)
C34 C33 C14 120.2(6)
C34 C33 C32 120.0(5)
C14 C33 C32 107.1(5)
C33 C34 C35 119.8(5)
C33 C34 C54 119.6(5)
C35 C34 C54 108.0(4)
C16 C35 C34 120.2(5)
C16 C35 C36 118.9(5)
C34 C35 C36 108.8(4)
C37 C36 C35 121.0(4)
C37 C36 C55 119.1(5)
C35 C36 C55 107.0(4)
C36 C37 C38 121.4(5)
C36 C37 C18 119.1(5)
C38 C37 C18 107.2(5)
C57 C38 C37 119.2(5)
C57 C38 C39 120.0(5)
C37 C38 C39 108.9(5)
C40 C39 C19 121.6(4)
C40 C39 C38 121.8(5)
C19 C39 C38 107.4(5)
C39 C40 C41 116.1(5)
C39 C40 C59 118.4(4)
C41 C40 C59 118.3(5)
C21 C41 C40 121.1(5)
C21 C41 C42 108.8(4)
C40 C41 C42 121.3(5)
C43 C42 C41 120.0(4)
C43 C42 C23 120.2(5)
C41 C42 C23 108.9(5)
C42 C43 C44 119.3(4)
C42 C43 C60 120.0(5)
C44 C43 C60 108.8(5)
C45 C44 C43 120.1(5)
C45 C44 C62 119.6(5)
C43 C44 C62 107.3(4)
C44 C45 C46 120.3(5)
C44 C45 C24 119.9(5)
C46 C45 C24 109.2(4)
C47 C46 C45 119.9(5)
C47 C46 C26 120.5(5)
C45 C46 C26 108.2(4)
C46 C47 C48 120.4(5)
C46 C47 C63 119.9(5)
C48 C47 C63 107.4(4)
C28 C48 C47 119.5(4)
C28 C48 C49 119.8(5)
C47 C48 C49 108.4(5)
C64 C49 C50 122.3(4)
C64 C49 C48 107.6(5)
C50 C49 C48 120.4(5)
C49 C50 C51 115.2(5)
C49 C50 C30 119.5(4)
C51 C50 C30 118.7(5)
C66 C51 C50 121.2(5)
C66 C51 C52 108.5(4)
C50 C51 C52 120.7(5)
C32 C52 C53 120.4(5)
C32 C52 C51 120.3(4)
C53 C52 C51 108.0(5)
C54 C53 C52 119.7(5)
C54 C53 C67 120.0(4)
C52 C53 C67 107.4(4)
C53 C54 C55 119.5(4)
C53 C54 C34 120.2(4)
C55 C54 C34 108.0(4)
C56 C55 C54 120.5(4)
C56 C55 C36 118.9(4)
C54 C55 C36 108.2(4)
C55 C56 C57 121.0(4)
C55 C56 C68 120.0(4)
C57 C56 C68 106.8(4)
C38 C57 C56 120.5(5)
C38 C57 C58 119.8(4)
C56 C57 C58 108.3(4)
C69 C58 C59 122.0(5)
C69 C58 C57 107.7(4)
C59 C58 C57 120.6(5)
C60 C59 C58 115.8(5)
C60 C59 C40 118.9(5)
C58 C59 C40 119.0(5)
C61 C60 C59 120.9(5)
C61 C60 C43 108.1(5)
C59 C60 C43 121.3(5)
C60 C61 C70 121.9(5)
C60 C61 C62 108.0(5)
C70 C61 C62 120.5(5)
C63 C62 C44 120.2(5)
C63 C62 C61 120.4(5)
C44 C62 C61 107.9(5)
C62 C63 C64 120.4(5)
C62 C63 C47 120.1(5)
C64 C63 C47 107.9(5)
C49 C64 C65 120.8(5)
C49 C64 C63 108.6(4)
C65 C64 C63 121.4(6)
C66 C65 C64 115.5(5)
C66 C65 C70 119.2(4)
C64 C65 C70 118.3(5)
C65 C66 C51 122.3(4)
C65 C66 C67 120.5(5)
C51 C66 C67 107.8(5)
C68 C67 C53 120.1(4)
C68 C67 C66 119.8(4)
C53 C67 C66 108.2(4)
C67 C68 C69 120.5(4)
C67 C68 C56 119.8(4)
C69 C68 C56 108.2(4)
C58 C69 C70 121.1(4)
C58 C69 C68 109.0(4)
C70 C69 C68 120.7(5)
C69 C70 C61 115.6(5)
C69 C70 C65 119.0(4)
C61 C70 C65 118.9(4)
F71 C71 F71A 106.3(3)
F71 C71 C72 107.5(4)
F71A C71 C72 107.3(3)
F71 C71 C8 109.1(3)
F71A C71 C8 110.6(3)
C72 C71 C8 115.6(4)
F72 C72 F72A 108.9(4)
F72 C72 C71 108.3(4)
F72A C72 C71 106.0(4)
F72 C72 C73 110.3(4)
F72A C72 C73 109.0(4)
C71 C72 C73 114.1(4)
F73A C73 F73 108.7(4)
F73A C73 C74 109.6(4)
F73 C73 C74 106.3(4)
F73A C73 C72 109.8(4)
F73 C73 C72 108.7(4)
C74 C73 C72 113.7(4)
F74A C74 F74 105.5(4)
F74A C74 C73 108.0(4)
F74 C74 C73 107.5(3)
F74A C74 C25 109.7(3)
F74 C74 C25 110.8(3)
C73 C74 C25 114.9(4)
C77 C76 C75 112.6(4)
C76 C77 C78 114.6(4)
C79 C78 C77 113.2(4)
C78 C79 C80 114.6(4)

loop_
_geom_bond_atom_site_label_1
_geom_bond_atom_site_label_2
_geom_bond_distance
F71 C71 1.360(5)
F71A C71 1.369(5)
F72 C72 1.349(5)
F72A C72 1.355(5)
F73 C73 1.352(5)
F73A C73 1.344(5)
F74 C74 1.374(5)
F74A C74 1.355(5)
C1 C2 1.420(6)
C1 C6 1.426(7)
C1 C9 1.449(7)
C2 C3 1.415(8)
C2 C12 1.457(8)
C3 C15 1.436(7)
C3 C4 1.443(9)
C4 C5 1.407(7)
C4 C17 1.450(7)
C5 C6 1.421(7)
C5 C20 1.451(8)
C6 C7 1.419(6)
C7 C22 1.364(6)
C7 C8 1.534(6)
C8 C9 1.532(6)
C8 C71 1.562(5)
C8 C25 1.599(6)
C9 C10 1.338(7)
C10 C11 1.459(6)
C10 C27 1.469(7)
C11 C12 1.405(8)
C11 C29 1.408(8)
C12 C13 1.429(7)
C13 C31 1.413(9)
C13 C14 1.454(8)
C14 C15 1.377(9)
C14 C33 1.437(7)
C15 C16 1.457(9)
C16 C35 1.400(7)
C16 C17 1.442(8)
C17 C18 1.362(9)
C18 C19 1.444(8)
C18 C37 1.456(7)
C19 C39 1.428(8)
C19 C20 1.429(7)
C20 C21 1.413(8)
C21 C41 1.422(8)
C21 C22 1.448(6)
C22 C23 1.474(7)
C23 C24 1.349(7)
C23 C42 1.448(6)
C24 C45 1.443(7)
C24 C25 1.539(6)
C25 C26 1.543(6)
C25 C74 1.566(6)
C26 C27 1.368(7)
C26 C46 1.437(7)
C27 C28 1.453(6)
C28 C48 1.381(8)
C28 C29 1.454(8)
C29 C30 1.427(7)
C30 C31 1.416(8)
C30 C50 1.461(8)
C31 C32 1.451(7)
C32 C52 1.385(8)
C32 C33 1.444(8)
C33 C34 1.397(7)
C34 C35 1.434(8)
C34 C54 1.448(7)
C35 C36 1.438(8)
C36 C37 1.389(7)
C36 C55 1.463(7)
C37 C38 1.436(8)
C38 C57 1.375(7)
C38 C39 1.449(7)
C39 C40 1.411(8)
C40 C41 1.435(7)
C40 C59 1.462(8)
C41 C42 1.438(8)
C42 C43 1.381(8)
C43 C44 1.427(8)
C43 C60 1.452(7)
C44 C45 1.396(7)
C44 C62 1.447(8)
C45 C46 1.423(8)
C46 C47 1.385(7)
C47 C48 1.422(8)
C47 C63 1.458(7)
C48 C49 1.460(6)
C49 C64 1.420(9)
C49 C50 1.423(8)
C50 C51 1.426(7)
C51 C66 1.419(8)
C51 C52 1.457(8)
C52 C53 1.442(7)
C53 C54 1.395(7)
C53 C67 1.447(7)
C54 C55 1.433(7)
C55 C56 1.382(7)
C56 C57 1.441(7)
C56 C68 1.450(7)
C57 C58 1.460(7)
C58 C69 1.406(8)
C58 C59 1.427(7)
C59 C60 1.414(8)
C60 C61 1.414(8)
C61 C70 1.427(7)
C61 C62 1.460(7)
C62 C63 1.356(9)
C63 C64 1.436(8)
C64 C65 1.435(7)
C65 C66 1.415(7)
C65 C70 1.453(8)
C66 C67 1.460(6)
C67 C68 1.375(7)
C68 C69 1.442(7)
C69 C70 1.420(7)
C71 C72 1.532(6)
C72 C73 1.543(7)
C73 C74 1.515(7)
C75 C76 1.515(7)
C76 C77 1.515(6)
C77 C78 1.522(6)
C78 C79 1.512(6)
C79 C80 1.515(6)
